data_7714981
loop_
_publ_author_name
'Das, Namisha'
'Bora, Bidisha'
'Upadhyay, Aarti'
'Das, Dhananjay'
'Bera, Arpan'
'Goswami, Tridib K.'

_publ_section_title
;
 Cu(II) flavonoids as potential photochemotherapeutic agents.
;
_journal_issue 7
_journal_name_full 'Dalton transactions (Cambridge, England : 2003)'
_journal_page_first 3316
_journal_page_last 3329
_journal_paper_doi 10.1039/d3dt02663a
_journal_volume 53
_journal_year 2024
_chemical_formula_moiety 'C15 H10 O3'
_chemical_formula_sum 'C15 H10 O3'
_chemical_formula_weight 238.23
_space_group_crystal_system orthorhombic
_space_group_IT_number 19
_space_group_name_Hall 'P 2ac 2ab'
_space_group_name_H-M_alt 'P 21 21 21'
_atom_sites_solution_hydrogens mixed
_audit_creation_method SHELXL-2016/6
_audit_update_record
;
2024-01-06 deposited with the CCDC.	2024-01-12 downloaded from the CCDC.
;
_cell_angle_alpha 90
_cell_angle_beta 90
_cell_angle_gamma 90
_cell_formula_units_Z 4
_cell_length_a 5.4597(5)
_cell_length_b 11.4059(12)
_cell_length_c 18.1880(16)
_cell_measurement_reflns_used 2903
_cell_measurement_temperature 296(2)
_cell_measurement_theta_max 28.02
_cell_measurement_theta_min 2.86
_cell_volume 1132.62(19)
_computing_cell_refinement 'Bruker SAINT'
_computing_data_collection 'Bruker APEX2'
_computing_data_reduction 'Bruker SAINT'
_computing_molecular_graphics 'Bruker SHELXTL'
_computing_publication_material 'Bruker SHELXTL'
_computing_structure_refinement 'SHELXL-2016/6 (Sheldrick, 2016)'
_computing_structure_solution 'SHELXL-2016/6 (Sheldrick, 2016)'
_diffrn_ambient_temperature 296(2)
_diffrn_measured_fraction_theta_full 0.976
_diffrn_measured_fraction_theta_max 0.964
_diffrn_measurement_device_type 'Bruker APEX-II CCD'
_diffrn_measurement_method '\f and \w scans'
_diffrn_radiation_type MoK\a
_diffrn_radiation_wavelength 0.71073
_diffrn_reflns_av_R_equivalents 0.0267
_diffrn_reflns_av_unetI/netI 0.0412
_diffrn_reflns_Laue_measured_fraction_full 0.976
_diffrn_reflns_Laue_measured_fraction_max 0.964
_diffrn_reflns_limit_h_max 7
_diffrn_reflns_limit_h_min -7
_diffrn_reflns_limit_k_max 8
_diffrn_reflns_limit_k_min -15
_diffrn_reflns_limit_l_max 22
_diffrn_reflns_limit_l_min -24
_diffrn_reflns_number 5117
_diffrn_reflns_point_group_measured_fraction_full 0.976
_diffrn_reflns_point_group_measured_fraction_max 0.948
_diffrn_reflns_theta_full 25.242
_diffrn_reflns_theta_max 29.026
_diffrn_reflns_theta_min 3.744
_diffrn_source 'fine-focus sealed tube'
_exptl_absorpt_coefficient_mu 0.098
_exptl_absorpt_correction_T_max 0.989
_exptl_absorpt_correction_T_min 0.985
_exptl_absorpt_correction_type multi-scan
_exptl_absorpt_process_details 'Bruker AXS SADABS program'
_exptl_crystal_colour yellow
_exptl_crystal_density_diffrn 1.397
_exptl_crystal_description needle
_exptl_crystal_F_000 496
_exptl_crystal_size_max 0.190
_exptl_crystal_size_mid 0.090
_exptl_crystal_size_min 0.070
_refine_diff_density_max 0.168
_refine_diff_density_min -0.184
_refine_diff_density_rms 0.047
_refine_ls_abs_structure_details
;
 Flack x determined using 823 quotients [(I+)-(I-)]/[(I+)+(I-)]
 (Parsons, Flack and Wagner, Acta Cryst. B69 (2013) 249-259).
;
_refine_ls_abs_structure_Flack 2.1(5)
_refine_ls_extinction_coef 0.124(12)
_refine_ls_extinction_expression Fc^*^=kFc[1+0.001xFc^2^\l^3^/sin(2\q)]^-1/4^
_refine_ls_extinction_method 'SHELXL-2016/6 (Sheldrick 2016)'
_refine_ls_goodness_of_fit_ref 1.060
_refine_ls_hydrogen_treatment mixed
_refine_ls_matrix_type full
_refine_ls_number_parameters 168
_refine_ls_number_reflns 2871
_refine_ls_number_restraints 0
_refine_ls_restrained_S_all 1.060
_refine_ls_R_factor_all 0.0514
_refine_ls_R_factor_gt 0.0407
_refine_ls_shift/su_max 0.000
_refine_ls_shift/su_mean 0.000
_refine_ls_structure_factor_coef Fsqd
_refine_ls_weighting_details 'w=1/[\s^2^(Fo^2^)+(0.0432P)^2^+0.0366P] where P=(Fo^2^+2Fc^2^)/3'
_refine_ls_weighting_scheme calc
_refine_ls_wR_factor_gt 0.0872
_refine_ls_wR_factor_ref 0.0923
_reflns_Friedel_coverage 0.680
_reflns_Friedel_fraction_full 0.976
_reflns_Friedel_fraction_max 0.926
_reflns_number_gt 2390
_reflns_number_total 2871
_reflns_threshold_expression 'I > 2\s(I)'
_cod_data_source_file d3dt02663a2.cif
_cod_data_source_block tkg_cn_tpp_0m
_cod_depositor_comments 'Adding full bibliography for 7714980--7714982.cif.'
_cod_database_code 7714981
_shelx_shelxl_version_number 2016/6
_shelx_space_group_comment
;
The symmetry employed for this shelxl refinement is uniquely defined
by the following loop, which should always be used as a source of
symmetry information in preference to the above space-group names.
They are only intended as comments.
;
_shelx_estimated_absorpt_t_min 0.982
_shelx_estimated_absorpt_t_max 0.993
_exptl_absorpt_special_details 'Sheldrick,G.M.,(2003),University of gottingen,Germany'

loop_
_space_group_symop_operation_xyz
'x, y, z'
'x+1/2, -y+1/2, -z'
'-x, y+1/2, -z+1/2'
'-x+1/2, -y, z+1/2'

loop_
_atom_site_label
_atom_site_type_symbol
_atom_site_fract_x
_atom_site_fract_y
_atom_site_fract_z
_atom_site_U_iso_or_equiv
_atom_site_adp_type
_atom_site_occupancy
_atom_site_site_symmetry_order
_atom_site_calc_flag
_atom_site_refinement_flags_posn
_atom_site_refinement_flags_adp
_atom_site_refinement_flags_occupancy
_atom_site_disorder_assembly
_atom_site_disorder_group
C1 C 0.2050(3) 0.07619(15) 0.89585(10) 0.0415(4) Uani 1 1 d . . . . .
C2 C 0.0474(4) 0.17177(17) 0.89397(13) 0.0524(5) Uani 1 1 d . . . . .
H2 H 0.063606 0.228965 0.857848 0.063 Uiso 1 1 calc R U . . .
C3 C -0.1322(4) 0.18025(19) 0.94630(14) 0.0595(6) Uani 1 1 d . . . . .
H3 H -0.238549 0.243929 0.945685 0.071 Uiso 1 1 calc R U . . .
C4 C -0.1573(4) 0.09500(18) 1.00020(13) 0.0559(5) Uani 1 1 d . . . . .
H4 H -0.280239 0.101804 1.035346 0.067 Uiso 1 1 calc R U . . .
C5 C -0.0019(3) 0.00102(17) 1.00180(10) 0.0472(4) Uani 1 1 d . . . . .
H5 H -0.020567 -0.056304 1.037731 0.057 Uiso 1 1 calc R U . . .
C6 C 0.1867(3) -0.00932(15) 0.94912(9) 0.0391(4) Uani 1 1 d . . . . .
C7 C 0.3571(3) -0.10618(15) 0.94846(9) 0.0372(4) Uani 1 1 d . . . . .
C8 C 0.5322(3) -0.10669(15) 0.88830(9) 0.0368(4) Uani 1 1 d . . . . .
C9 C 0.5386(3) -0.01937(14) 0.83758(9) 0.0374(4) Uani 1 1 d . . . . .
C10 C 0.7090(4) -0.00504(16) 0.77513(9) 0.0411(4) Uani 1 1 d . . . . .
C11 C 0.9057(4) -0.07968(18) 0.76394(11) 0.0473(5) Uani 1 1 d . . . . .
H11 H 0.929015 -0.143732 0.794803 0.057 Uiso 1 1 calc R U . . .
C12 C 1.0683(4) -0.0588(2) 0.70659(12) 0.0567(6) Uani 1 1 d . . . . .
H12 H 1.201270 -0.108616 0.699689 0.068 Uiso 1 1 calc R U . . .
C13 C 1.0347(5) 0.0343(2) 0.66017(12) 0.0624(6) Uani 1 1 d . . . . .
H13 H 1.145403 0.047873 0.622257 0.075 Uiso 1 1 calc R U . . .
C14 C 0.8374(5) 0.1077(2) 0.66955(12) 0.0631(6) Uani 1 1 d . . . . .
H14 H 0.812983 0.169887 0.637311 0.076 Uiso 1 1 calc R U . . .
C15 C 0.6754(4) 0.08934(18) 0.72664(11) 0.0525(5) Uani 1 1 d . . . . .
H15 H 0.543285 0.139781 0.733030 0.063 Uiso 1 1 calc R U . . .
O1 O 0.3776(2) 0.07177(11) 0.84178(7) 0.0445(3) Uani 1 1 d . . . . .
O2 O 0.3644(2) -0.18477(11) 0.99485(7) 0.0510(4) Uani 1 1 d . . . . .
O3 O 0.6890(3) -0.19773(12) 0.88573(8) 0.0504(4) Uani 1 1 d . . . . .
H3A H 0.695(5) -0.2333(19) 0.9283(15) 0.068(7) Uiso 1 1 d . . . . .

loop_
_atom_site_aniso_label
_atom_site_aniso_U_11
_atom_site_aniso_U_22
_atom_site_aniso_U_33
_atom_site_aniso_U_23
_atom_site_aniso_U_13
_atom_site_aniso_U_12
C1 0.0430(10) 0.0399(9) 0.0416(9) -0.0035(8) -0.0073(8) -0.0025(8)
C2 0.0569(12) 0.0408(9) 0.0594(12) -0.0016(9) -0.0092(11) 0.0061(9)
C3 0.0515(12) 0.0505(11) 0.0765(15) -0.0130(11) -0.0076(12) 0.0103(10)
C4 0.0439(11) 0.0613(12) 0.0626(13) -0.0132(11) 0.0027(11) 0.0008(9)
C5 0.0436(10) 0.0496(10) 0.0485(10) -0.0027(9) -0.0002(9) -0.0062(9)
C6 0.0377(9) 0.0408(8) 0.0388(9) -0.0047(7) -0.0057(7) -0.0047(8)
C7 0.0389(9) 0.0383(8) 0.0345(9) 0.0025(7) -0.0048(8) -0.0070(7)
C8 0.0411(9) 0.0363(8) 0.0330(9) 0.0013(7) -0.0035(7) -0.0014(7)
C9 0.0425(9) 0.0355(8) 0.0341(8) 0.0004(7) -0.0053(7) -0.0033(8)
C10 0.0470(10) 0.0426(9) 0.0338(9) 0.0007(7) -0.0041(7) -0.0106(9)
C11 0.0531(11) 0.0477(10) 0.0409(10) 0.0005(8) 0.0006(9) -0.0066(9)
C12 0.0529(12) 0.0646(13) 0.0527(12) -0.0096(10) 0.0066(10) -0.0095(11)
C13 0.0669(15) 0.0787(15) 0.0415(11) 0.0025(11) 0.0087(11) -0.0303(13)
C14 0.0739(16) 0.0688(13) 0.0467(12) 0.0193(11) -0.0026(12) -0.0213(13)
C15 0.0576(12) 0.0559(11) 0.0441(11) 0.0110(9) -0.0039(9) -0.0076(11)
O1 0.0530(8) 0.0381(6) 0.0423(7) 0.0070(5) -0.0007(6) 0.0044(6)
O2 0.0547(8) 0.0531(7) 0.0454(7) 0.0162(6) 0.0054(7) 0.0006(7)
O3 0.0599(9) 0.0472(7) 0.0439(8) 0.0131(6) 0.0085(7) 0.0129(7)

loop_
_atom_type_symbol
_atom_type_description
_atom_type_scat_dispersion_real
_atom_type_scat_dispersion_imag
_atom_type_scat_source
C C 0.0033 0.0016 'International Tables Vol C Tables 4.2.6.8 and 6.1.1.4'
H H 0.0000 0.0000 'International Tables Vol C Tables 4.2.6.8 and 6.1.1.4'
O O 0.0106 0.0060 'International Tables Vol C Tables 4.2.6.8 and 6.1.1.4'

loop_
_geom_angle_atom_site_label_1
_geom_angle_atom_site_label_2
_geom_angle_atom_site_label_3
_geom_angle
_geom_angle_site_symmetry_1
_geom_angle_site_symmetry_3
_geom_angle_publ_flag
O1 C1 C6 122.09(16) . . ?
O1 C1 C2 116.06(17) . . ?
C6 C1 C2 121.84(18) . . ?
C3 C2 C1 118.8(2) . . ?
C3 C2 H2 120.6 . . ?
C1 C2 H2 120.6 . . ?
C2 C3 C4 120.8(2) . . ?
C2 C3 H3 119.6 . . ?
C4 C3 H3 119.6 . . ?
C5 C4 C3 120.2(2) . . ?
C5 C4 H4 119.9 . . ?
C3 C4 H4 119.9 . . ?
C4 C5 C6 120.24(18) . . ?
C4 C5 H5 119.9 . . ?
C6 C5 H5 119.9 . . ?
C1 C6 C5 118.11(17) . . ?
C1 C6 C7 119.24(16) . . ?
C5 C6 C7 122.64(16) . . ?
O2 C7 C6 124.87(16) . . ?
O2 C7 C8 119.45(16) . . ?
C6 C7 C8 115.67(14) . . ?
O3 C8 C9 121.70(16) . . ?
O3 C8 C7 116.59(15) . . ?
C9 C8 C7 121.71(16) . . ?
C8 C9 O1 120.29(16) . . ?
C8 C9 C10 128.30(16) . . ?
O1 C9 C10 111.39(14) . . ?
C11 C10 C15 118.71(18) . . ?
C11 C10 C9 122.21(16) . . ?
C15 C10 C9 119.05(18) . . ?
C10 C11 C12 120.00(19) . . ?
C10 C11 H11 120.0 . . ?
C12 C11 H11 120.0 . . ?
C13 C12 C11 120.6(2) . . ?
C13 C12 H12 119.7 . . ?
C11 C12 H12 119.7 . . ?
C12 C13 C14 120.1(2) . . ?
C12 C13 H13 120.0 . . ?
C14 C13 H13 120.0 . . ?
C13 C14 C15 120.2(2) . . ?
C13 C14 H14 119.9 . . ?
C15 C14 H14 119.9 . . ?
C14 C15 C10 120.4(2) . . ?
C14 C15 H15 119.8 . . ?
C10 C15 H15 119.8 . . ?
C1 O1 C9 120.95(14) . . ?
C8 O3 H3A 110.6(16) . . ?

loop_
_geom_bond_atom_site_label_1
_geom_bond_atom_site_label_2
_geom_bond_distance
_geom_bond_site_symmetry_2
_geom_bond_publ_flag
C1 O1 1.363(2) . ?
C1 C6 1.378(2) . ?
C1 C2 1.389(3) . ?
C2 C3 1.370(3) . ?
C2 H2 0.9300 . ?
C3 C4 1.388(3) . ?
C3 H3 0.9300 . ?
C4 C5 1.367(3) . ?
C4 H4 0.9300 . ?
C5 C6 1.411(3) . ?
C5 H5 0.9300 . ?
C6 C7 1.444(2) . ?
C7 O2 1.232(2) . ?
C7 C8 1.453(2) . ?
C8 O3 1.347(2) . ?
C8 C9 1.358(2) . ?
C9 O1 1.364(2) . ?
C9 C10 1.477(3) . ?
C10 C11 1.386(3) . ?
C10 C15 1.404(3) . ?
C11 C12 1.390(3) . ?
C11 H11 0.9300 . ?
C12 C13 1.369(3) . ?
C12 H12 0.9300 . ?
C13 C14 1.375(3) . ?
C13 H13 0.9300 . ?
C14 C15 1.380(3) . ?
C14 H14 0.9300 . ?
C15 H15 0.9300 . ?
O3 H3A 0.88(3) . ?
